data_4024183
loop_
_publ_author_name
'Victor Mamane'
'Emmanuel Aubert'
'Yves Fort'

_publ_section_title
;
 The Methyl Group as a Source of Structural Diversity in Heterocyclic
 Chemistry: Side Chain Functionalization of Picolines and
 Related Heterocycles
;
_journal_name_full 'Journal of Organic Chemistry'
_journal_page_first 7294
_journal_page_last 7300
_journal_paper_doi 10.1021/jo071209z
_journal_volume 72
_journal_year 2007
_chemical_formula_moiety 'C10 H15 N S3'
_chemical_formula_sum 'C10 H15 N S3'
_chemical_formula_weight 245.41
_chemical_name_common 13
_chemical_name_systematic
;
 2-(tris-methylsulfanyl-methyl)-3-methyl-pyridine
;
_space_group_IT_number 14
_symmetry_cell_setting monoclinic
_symmetry_space_group_name_Hall '-P 2yn'
_symmetry_space_group_name_H-M 'P 1 21/n 1'
_atom_sites_solution_hydrogens geom
_atom_sites_solution_primary direct
_atom_sites_solution_secondary difmap
_audit_creation_method SHELXL-97
_cell_angle_alpha 90.00
_cell_angle_beta 101.895(4)
_cell_angle_gamma 90.00
_cell_formula_units_Z 4
_cell_length_a 6.7373(8)
_cell_length_b 12.9144(9)
_cell_length_c 14.3355(9)
_cell_measurement_reflns_used 45831
_cell_measurement_temperature 100(2)
_cell_measurement_theta_max 36.26
_cell_measurement_theta_min 3.31
_cell_volume 1220.52(18)
_computing_cell_refinement 'HKL Suite (Otwinoski & Minor, 1997)'
_computing_data_collection 'Collect (Nonius, 1998)'
_computing_data_reduction
;
'HKL Suite (Otwinoski & Minor, 1997)'
'Sortav (Blessing, R. H. (1997) J. Appl. Cryst. 30, 421-426'
;
_computing_molecular_graphics 'ORTEP-3 for Windows (Farrugia, 1997)'
_computing_publication_material
;
'WinGX (Farrugia, 1999) and PLATON (Spek, 2003)'
;
_computing_structure_refinement 'SHELXL-97 (Sheldrick, 1997)'
_computing_structure_solution
;
'SIR92 Altomare, A., Cascarano, G., Giacovazzo, C. & Guagliardi, A. (1993)
 J. Appl. Cryst. 26, 343-350.'
;
_diffrn_ambient_temperature 100(2)
_diffrn_measured_fraction_theta_full 0.999
_diffrn_measured_fraction_theta_max 0.964
_diffrn_measurement_device_type 'Nonius Kappa CCD'
_diffrn_measurement_method oscillation
_diffrn_radiation_monochromator graphite
_diffrn_radiation_source 'fine-focus sealed tube'
_diffrn_radiation_type MoK\a
_diffrn_radiation_wavelength 0.71073
_diffrn_reflns_av_R_equivalents 0.0383
_diffrn_reflns_av_sigmaI/netI 0.0241
_diffrn_reflns_limit_h_max 10
_diffrn_reflns_limit_h_min -11
_diffrn_reflns_limit_k_max 20
_diffrn_reflns_limit_k_min -21
_diffrn_reflns_limit_l_max 23
_diffrn_reflns_limit_l_min -23
_diffrn_reflns_number 45831
_diffrn_reflns_theta_full 35.00
_diffrn_reflns_theta_max 36.26
_diffrn_reflns_theta_min 3.31
_exptl_absorpt_coefficient_mu 0.570
_exptl_absorpt_correction_T_max 0.945
_exptl_absorpt_correction_T_min 0.871
_exptl_absorpt_correction_type multi-scan
_exptl_absorpt_process_details
;
Sortav,  Blessing, R. H. (1995) Acta Cryst. A51, 33-38.
;
_exptl_crystal_colour colorless
_exptl_crystal_density_diffrn 1.336
_exptl_crystal_density_method 'not measured'
_exptl_crystal_description block
_exptl_crystal_F_000 520
_exptl_crystal_size_max 0.25
_exptl_crystal_size_mid 0.20
_exptl_crystal_size_min 0.10
_refine_diff_density_max 0.429
_refine_diff_density_min -0.495
_refine_diff_density_rms 0.053
_refine_ls_extinction_coef 0.0090(17)
_refine_ls_extinction_expression Fc^*^=kFc[1+0.001xFc^2^\l^3^/sin(2\q)]^-1/4^
_refine_ls_extinction_method SHELXL
_refine_ls_goodness_of_fit_ref 1.070
_refine_ls_hydrogen_treatment constr
_refine_ls_matrix_type full
_refine_ls_number_parameters 132
_refine_ls_number_reflns 5679
_refine_ls_number_restraints 0
_refine_ls_restrained_S_all 1.070
_refine_ls_R_factor_all 0.0344
_refine_ls_R_factor_gt 0.0267
_refine_ls_shift/su_max 0.002
_refine_ls_shift/su_mean 0.000
_refine_ls_structure_factor_coef Fsqd
_refine_ls_weighting_details 'calc w=1/[\s^2^(Fo^2^)+(0.0368P)^2^+0.1830P] where P=(Fo^2^+2Fc^2^)/3'
_refine_ls_weighting_scheme calc
_refine_ls_wR_factor_gt 0.0708
_refine_ls_wR_factor_ref 0.0735
_reflns_number_gt 4799
_reflns_number_total 5679
_reflns_threshold_expression >2sigma(I)
_cod_data_source_file jo071209z-File004.cif
_cod_data_source_block 13
_cod_original_sg_symbol_H-M 'P 21/n'
_cod_database_code 4024183

loop_
_symmetry_equiv_pos_as_xyz
'x, y, z'
'-x+1/2, y+1/2, -z+1/2'
'-x, -y, -z'
'x-1/2, -y-1/2, z-1/2'

loop_
_atom_site_label
_atom_site_type_symbol
_atom_site_fract_x
_atom_site_fract_y
_atom_site_fract_z
_atom_site_U_iso_or_equiv
_atom_site_adp_type
_atom_site_occupancy
_atom_site_symmetry_multiplicity
_atom_site_calc_flag
_atom_site_refinement_flags
_atom_site_disorder_assembly
_atom_site_disorder_group
S2 S 0.84670(3) 0.368512(15) 0.455099(13) 0.01877(5) Uani 1 1 d . . .
S1 S 0.43065(3) 0.269763(18) 0.436877(14) 0.02316(5) Uani 1 1 d . . .
S3 S 0.77116(3) 0.166336(17) 0.549338(13) 0.02336(5) Uani 1 1 d . . .
N1 N 0.86072(11) 0.24577(6) 0.30678(5) 0.02107(12) Uani 1 1 d . . .
C2 C 0.74033(11) 0.19214(6) 0.35311(5) 0.01700(12) Uani 1 1 d . . .
C3 C 0.65802(12) 0.09451(6) 0.32094(5) 0.02029(13) Uani 1 1 d . . .
C4 C 0.71262(13) 0.05500(7) 0.23927(6) 0.02411(15) Uani 1 1 d . . .
H4 H 0.6650 -0.0114 0.2165 0.029 Uiso 1 1 calc R . .
C11 C 0.51648(16) 0.03051(8) 0.36609(7) 0.03140(19) Uani 1 1 d . . .
H11B H 0.4826 -0.0336 0.3297 0.047 Uiso 1 1 calc R . .
H11A H 0.3921 0.0699 0.3662 0.047 Uiso 1 1 calc R . .
H11C H 0.5825 0.0136 0.4318 0.047 Uiso 1 1 calc R . .
C6 C 0.90546(13) 0.20629(7) 0.22695(6) 0.02562(16) Uani 1 1 d . . .
H6 H 0.9887 0.2455 0.1940 0.031 Uiso 1 1 calc R . .
C9 C 0.77399(15) 0.42175(7) 0.55915(6) 0.02860(17) Uani 1 1 d . . .
H9A H 0.6267 0.4320 0.5463 0.043 Uiso 1 1 calc R . .
H9B H 0.8422 0.4884 0.5750 0.043 Uiso 1 1 calc R . .
H9C H 0.8135 0.3739 0.6128 0.043 Uiso 1 1 calc R . .
C7 C 0.70154(11) 0.24684(6) 0.44237(5) 0.01681(12) Uani 1 1 d . . .
C10 C 1.03630(16) 0.14469(9) 0.55264(8) 0.0352(2) Uani 1 1 d . . .
H10B H 1.0519 0.1061 0.4957 0.053 Uiso 1 1 calc R . .
H10C H 1.0953 0.1047 0.6097 0.053 Uiso 1 1 calc R . .
H10A H 1.1062 0.2114 0.5543 0.053 Uiso 1 1 calc R . .
C8 C 0.36326(14) 0.33929(8) 0.32618(7) 0.02959(17) Uani 1 1 d . . .
H8A H 0.4509 0.4002 0.3282 0.044 Uiso 1 1 calc R . .
H8C H 0.2214 0.3615 0.3164 0.044 Uiso 1 1 calc R . .
H8B H 0.3808 0.2941 0.2736 0.044 Uiso 1 1 calc R . .
C5 C 0.83511(14) 0.11083(8) 0.19072(6) 0.02653(16) Uani 1 1 d . . .
H5 H 0.8696 0.0843 0.1343 0.032 Uiso 1 1 calc R . .

loop_
_atom_site_aniso_label
_atom_site_aniso_U_11
_atom_site_aniso_U_22
_atom_site_aniso_U_33
_atom_site_aniso_U_23
_atom_site_aniso_U_13
_atom_site_aniso_U_12
S2 0.02126(8) 0.01975(8) 0.01637(8) -0.00068(6) 0.00636(6) -0.00711(6)
S1 0.01888(9) 0.03114(10) 0.02167(9) -0.00542(7) 0.00933(6) -0.00654(7)
S3 0.03169(10) 0.02559(10) 0.01388(8) 0.00316(6) 0.00718(6) -0.00789(7)
N1 0.0235(3) 0.0263(3) 0.0157(2) -0.0009(2) 0.0094(2) -0.0066(2)
C2 0.0190(3) 0.0207(3) 0.0123(2) -0.0001(2) 0.0054(2) -0.0034(2)
C3 0.0243(3) 0.0216(3) 0.0161(3) -0.0023(2) 0.0069(2) -0.0055(3)
C4 0.0290(4) 0.0254(4) 0.0191(3) -0.0052(3) 0.0077(3) -0.0035(3)
C11 0.0422(5) 0.0281(4) 0.0285(4) -0.0072(3) 0.0180(4) -0.0176(4)
C6 0.0281(4) 0.0338(4) 0.0183(3) -0.0023(3) 0.0126(3) -0.0070(3)
C9 0.0342(4) 0.0293(4) 0.0255(4) -0.0107(3) 0.0137(3) -0.0118(3)
C7 0.0190(3) 0.0200(3) 0.0125(2) -0.0003(2) 0.0059(2) -0.0060(2)
C10 0.0327(4) 0.0403(5) 0.0309(4) 0.0113(4) 0.0028(3) 0.0036(4)
C8 0.0237(4) 0.0381(5) 0.0251(4) -0.0030(3) 0.0008(3) 0.0014(3)
C5 0.0304(4) 0.0335(4) 0.0184(3) -0.0059(3) 0.0113(3) -0.0027(3)

loop_
_atom_type_symbol
_atom_type_description
_atom_type_scat_dispersion_real
_atom_type_scat_dispersion_imag
_atom_type_scat_source
C C 0.0033 0.0016 'International Tables Vol C Tables 4.2.6.8 and 6.1.1.4'
H H 0.0000 0.0000 'International Tables Vol C Tables 4.2.6.8 and 6.1.1.4'
N N 0.0061 0.0033 'International Tables Vol C Tables 4.2.6.8 and 6.1.1.4'
S S 0.1246 0.1234 'International Tables Vol C Tables 4.2.6.8 and 6.1.1.4'

loop_
_geom_angle_atom_site_label_1
_geom_angle_atom_site_label_2
_geom_angle_atom_site_label_3
_geom_angle
_geom_angle_site_symmetry_1
_geom_angle_site_symmetry_3
_geom_angle_publ_flag
C9 S2 C7 100.28(4) . . ?
C8 S1 C7 100.75(4) . . ?
C10 S3 C7 101.06(4) . . ?
C2 N1 C6 119.38(7) . . ?
N1 C2 C3 122.31(6) . . ?
N1 C2 C7 113.60(6) . . ?
C3 C2 C7 124.08(6) . . ?
C4 C3 C2 116.49(7) . . ?
C4 C3 C11 117.41(7) . . ?
C2 C3 C11 126.10(7) . . ?
C5 C4 C3 121.24(8) . . ?
C5 C4 H4 119.4 . . ?
C3 C4 H4 119.4 . . ?
C3 C11 H11B 109.5 . . ?
C3 C11 H11A 109.5 . . ?
H11B C11 H11A 109.5 . . ?
C3 C11 H11C 109.5 . . ?
H11B C11 H11C 109.5 . . ?
H11A C11 H11C 109.5 . . ?
N1 C6 C5 122.60(7) . . ?
N1 C6 H6 118.7 . . ?
C5 C6 H6 118.7 . . ?
S2 C9 H9A 109.5 . . ?
S2 C9 H9B 109.5 . . ?
H9A C9 H9B 109.5 . . ?
S2 C9 H9C 109.5 . . ?
H9A C9 H9C 109.5 . . ?
H9B C9 H9C 109.5 . . ?
C2 C7 S3 112.31(5) . . ?
C2 C7 S1 112.23(5) . . ?
S3 C7 S1 102.03(3) . . ?
C2 C7 S2 107.35(4) . . ?
S3 C7 S2 111.26(4) . . ?
S1 C7 S2 111.73(4) . . ?
S3 C10 H10B 109.5 . . ?
S3 C10 H10C 109.5 . . ?
H10B C10 H10C 109.5 . . ?
S3 C10 H10A 109.5 . . ?
H10B C10 H10A 109.5 . . ?
H10C C10 H10A 109.5 . . ?
S1 C8 H8A 109.5 . . ?
S1 C8 H8C 109.5 . . ?
H8A C8 H8C 109.5 . . ?
S1 C8 H8B 109.5 . . ?
H8A C8 H8B 109.5 . . ?
H8C C8 H8B 109.5 . . ?
C6 C5 C4 117.93(7) . . ?
C6 C5 H5 121.0 . . ?
C4 C5 H5 121.0 . . ?

loop_
_geom_bond_atom_site_label_1
_geom_bond_atom_site_label_2
_geom_bond_distance
_geom_bond_site_symmetry_2
_geom_bond_publ_flag
S2 C9 1.7997(8) . ?
S2 C7 1.8400(7) . ?
S1 C8 1.7982(10) . ?
S1 C7 1.8345(8) . ?
S3 C10 1.7990(11) . ?
S3 C7 1.8318(7) . ?
N1 C2 1.3419(9) . ?
N1 C6 1.3427(10) . ?
C2 C3 1.4158(11) . ?
C2 C7 1.5306(10) . ?
C3 C4 1.3942(11) . ?
C3 C11 1.5053(11) . ?
C4 C5 1.3864(12) . ?
C4 H4 0.9500 . ?
C11 H11B 0.9800 . ?
C11 H11A 0.9800 . ?
C11 H11C 0.9800 . ?
C6 C5 1.3831(13) . ?
C6 H6 0.9500 . ?
C9 H9A 0.9800 . ?
C9 H9B 0.9800 . ?
C9 H9C 0.9800 . ?
C10 H10B 0.9800 . ?
C10 H10C 0.9800 . ?
C10 H10A 0.9800 . ?
C8 H8A 0.9800 . ?
C8 H8C 0.9800 . ?
C8 H8B 0.9800 . ?
C5 H5 0.9500 . ?

loop_
_geom_torsion_atom_site_label_1
_geom_torsion_atom_site_label_2
_geom_torsion_atom_site_label_3
_geom_torsion_atom_site_label_4
_geom_torsion
_geom_torsion_site_symmetry_1
_geom_torsion_site_symmetry_2
_geom_torsion_site_symmetry_3
_geom_torsion_site_symmetry_4
_geom_torsion_publ_flag
C6 N1 C2 C3 0.11(12) . . . . ?
C6 N1 C2 C7 -179.65(7) . . . . ?
N1 C2 C3 C4 1.59(12) . . . . ?
C7 C2 C3 C4 -178.68(7) . . . . ?
N1 C2 C3 C11 -177.81(9) . . . . ?
C7 C2 C3 C11 1.93(13) . . . . ?
C2 C3 C4 C5 -2.31(13) . . . . ?
C11 C3 C4 C5 177.14(9) . . . . ?
C2 N1 C6 C5 -1.17(13) . . . . ?
N1 C2 C7 S3 -124.37(6) . . . . ?
C3 C2 C7 S3 55.87(9) . . . . ?
N1 C2 C7 S1 121.36(6) . . . . ?
C3 C2 C7 S1 -58.40(9) . . . . ?
N1 C2 C7 S2 -1.78(8) . . . . ?
C3 C2 C7 S2 178.46(6) . . . . ?
C10 S3 C7 C2 59.40(6) . . . . ?
C10 S3 C7 S1 179.77(5) . . . . ?
C10 S3 C7 S2 -60.96(6) . . . . ?
C8 S1 C7 C2 -54.94(6) . . . . ?
C8 S1 C7 S3 -175.36(4) . . . . ?
C8 S1 C7 S2 65.70(5) . . . . ?
C9 S2 C7 C2 177.97(6) . . . . ?
C9 S2 C7 S3 -58.79(5) . . . . ?
C9 S2 C7 S1 54.52(5) . . . . ?
N1 C6 C5 C4 0.44(14) . . . . ?
C3 C4 C5 C6 1.37(14) . . . . ?

loop_
_cod_related_entry_id
_cod_related_entry_database
_cod_related_entry_code
1 ChemSpider 30658847
